data_4350460
loop_
_publ_author_name
'Turner, Luke E.'
'Davidson, Matthew G.'
'Jones, Matthew D.'
'Ott, Holger'
'Schulz, Verena S.'
'Wilson, Paul J.'

_publ_section_title
;
 Bis(bismuth)toluene inverted-sandwich complex supported by
 aminetris(phenoxide) ligands.
;
_journal_issue 16
_journal_name_full 'Inorganic chemistry'
_journal_page_first 6123
_journal_page_last 6125
_journal_paper_doi 10.1021/ic0609406
_journal_volume 45
_journal_year 2006
_chemical_formula_moiety 'C45 H66 N O3 Sb'
_chemical_formula_sum 'C45 H66 N O3 Sb'
_chemical_formula_weight 790.74
_space_group_IT_number 2
_space_group_name_Hall '-P 1'
_space_group_name_H-M_alt 'P -1'
_symmetry_cell_setting triclinic
_symmetry_space_group_name_H-M 'P -1'
_atom_sites_solution_hydrogens geom
_atom_sites_solution_primary direct
_atom_sites_solution_secondary difmap
_audit_creation_method SHELXL-97
_cell_angle_alpha 88.1860(1)
_cell_angle_beta 83.7930(1)
_cell_angle_gamma 73.0340(1)
_cell_formula_units_Z 2
_cell_length_a 10.03200(10)
_cell_length_b 12.54500(10)
_cell_length_c 17.9630(2)
_cell_measurement_reflns_used 53038
_cell_measurement_temperature 150(2)
_cell_measurement_theta_max 30.03
_cell_measurement_theta_min 3.70
_cell_volume 2149.60(4)
_computing_cell_refinement 'HKL Scalepack (Otwinski & Minor, 1997)'
_computing_data_collection 'Collect (Nonius BV, 1997-2000)'
_computing_data_reduction 'HKL Denzo & Scalepack (Otwinski & Minor 1997)'
_computing_molecular_graphics 'Ortep-3 for Windows (Farrugia, 1997)'
_computing_publication_material 'WinGX publication routines (Farrugia, 1999)'
_computing_structure_refinement 'SHELXL-97 (Sheldrick, 1997)'
_computing_structure_solution
; 
 SIR97- Altomare A., Burla M.C., Camalli M., Cascarano G.L., Giacovazzo C. , 
 Guagliardi A., Moliterni A.G.G., Polidori G.,Spagna R. 
 (1999) J. Appl. Cryst. 32, 115-119.
;
_diffrn_ambient_temperature 150(2)
_diffrn_measured_fraction_theta_full 0.991
_diffrn_measured_fraction_theta_max 0.991
_diffrn_measurement_device_type 'nonius kapp ccd'
_diffrn_measurement_method ccd
_diffrn_radiation_monochromator graphite
_diffrn_radiation_source 'fine-focus sealed tube'
_diffrn_radiation_type MoK\a
_diffrn_radiation_wavelength 0.71073
_diffrn_reflns_av_R_equivalents 0.0288
_diffrn_reflns_av_sigmaI/netI 0.0267
_diffrn_reflns_limit_h_max 13
_diffrn_reflns_limit_h_min -13
_diffrn_reflns_limit_k_max 17
_diffrn_reflns_limit_k_min -17
_diffrn_reflns_limit_l_max 25
_diffrn_reflns_limit_l_min -25
_diffrn_reflns_number 53041
_diffrn_reflns_theta_full 30.03
_diffrn_reflns_theta_max 30.03
_diffrn_reflns_theta_min 3.70
_exptl_absorpt_coefficient_mu 0.679
_exptl_absorpt_correction_T_max 0.9050
_exptl_absorpt_correction_T_min 0.8480
_exptl_absorpt_correction_type multi-scan
_exptl_absorpt_process_details
; 
multi-scan from symmetry-related measurements 
 Sortav (Blessing 1995) 
;
_exptl_crystal_colour colourless
_exptl_crystal_density_diffrn 1.222
_exptl_crystal_density_method 'not measured'
_exptl_crystal_description block
_exptl_crystal_F_000 836
_exptl_crystal_size_max 0.25
_exptl_crystal_size_mid 0.17
_exptl_crystal_size_min 0.15
_refine_diff_density_max 0.740
_refine_diff_density_min -0.720
_refine_diff_density_rms 0.082
_refine_ls_extinction_coef 0.0039(4)
_refine_ls_extinction_expression Fc^*^=kFc[1+0.001xFc^2^\l^3^/sin(2\q)]^-1/4^
_refine_ls_extinction_method SHELXL
_refine_ls_goodness_of_fit_ref 1.040
_refine_ls_hydrogen_treatment constr
_refine_ls_matrix_type full
_refine_ls_number_parameters 496
_refine_ls_number_reflns 12476
_refine_ls_number_restraints 0
_refine_ls_restrained_S_all 1.040
_refine_ls_R_factor_all 0.0265
_refine_ls_R_factor_gt 0.0238
_refine_ls_shift/su_max 0.002
_refine_ls_shift/su_mean 0.000
_refine_ls_structure_factor_coef Fsqd
_refine_ls_weighting_details 'calc w=1/[\s^2^(Fo^2^)+(0.0195P)^2^+1.3766P] where P=(Fo^2^+2Fc^2^)/3'
_refine_ls_weighting_scheme calc
_refine_ls_wR_factor_gt 0.0576
_refine_ls_wR_factor_ref 0.0591
_reflns_number_gt 11790
_reflns_number_total 12476
_reflns_threshold_expression >2sigma(I)
_cod_data_source_file ic0609406si20060530_104504.cif
_cod_data_source_block k04mgd19
_cod_original_cell_volume 2149.61(4)
_cod_original_sg_symbol_H-M P-1
_cod_database_code 4350460

loop_
_symmetry_equiv_pos_as_xyz
'x, y, z'
'-x, -y, -z'

loop_
_atom_site_label
_atom_site_type_symbol
_atom_site_fract_x
_atom_site_fract_y
_atom_site_fract_z
_atom_site_U_iso_or_equiv
_atom_site_adp_type
_atom_site_occupancy
_atom_site_symmetry_multiplicity
_atom_site_calc_flag
_atom_site_refinement_flags
_atom_site_disorder_assembly
_atom_site_disorder_group
Sb1 Sb 0.181937(8) 0.070334(6) 0.326061(4) 0.01545(3) Uani 1 1 d . . .
O1 O 0.23520(9) 0.11859(8) 0.42680(5) 0.01687(17) Uani 1 1 d . . .
O2 O 0.18271(10) 0.00648(7) 0.21676(5) 0.01883(17) Uani 1 1 d . . .
O3 O 0.17118(9) 0.21742(7) 0.27988(5) 0.01905(17) Uani 1 1 d . . .
N1 N 0.41333(10) 0.01860(8) 0.29487(6) 0.01469(18) Uani 1 1 d . . .
C1 C 0.48562(13) -0.02130(10) 0.36488(7) 0.0172(2) Uani 1 1 d . . .
H1A H 0.4391 -0.0720 0.3931 0.021 Uiso 1 1 calc R . .
H1B H 0.5843 -0.0641 0.3502 0.021 Uiso 1 1 calc R . .
C2 C 0.45467(13) -0.07444(10) 0.23789(7) 0.0182(2) Uani 1 1 d . . .
H2A H 0.4524 -0.0410 0.1872 0.022 Uiso 1 1 calc R . .
H2B H 0.5526 -0.1189 0.2429 0.022 Uiso 1 1 calc R . .
C3 C 0.45747(13) 0.11714(10) 0.26205(7) 0.0164(2) Uani 1 1 d . . .
H3A H 0.4421 0.1735 0.3019 0.020 Uiso 1 1 calc R . .
H3B H 0.5591 0.0920 0.2456 0.020 Uiso 1 1 calc R . .
C11 C 0.48214(12) 0.07324(10) 0.41455(7) 0.0159(2) Uani 1 1 d . . .
C12 C 0.35163(12) 0.14221(10) 0.44422(6) 0.0152(2) Uani 1 1 d . . .
C13 C 0.34522(12) 0.23227(10) 0.49079(7) 0.0163(2) Uani 1 1 d . . .
C14 C 0.47200(13) 0.25312(11) 0.50050(7) 0.0183(2) Uani 1 1 d . . .
H14 H 0.4690 0.3147 0.5307 0.022 Uiso 1 1 calc R . .
C15 C 0.60297(13) 0.18843(11) 0.46824(7) 0.0181(2) Uani 1 1 d . . .
C16 C 0.60522(13) 0.09672(11) 0.42640(7) 0.0182(2) Uani 1 1 d . . .
H16 H 0.6925 0.0491 0.4055 0.022 Uiso 1 1 calc R . .
C17 C 0.20514(13) 0.30334(11) 0.52969(7) 0.0192(2) Uani 1 1 d . . .
C18 C 0.73776(13) 0.22059(12) 0.47373(7) 0.0217(2) Uani 1 1 d . . .
C21 C 0.36435(13) -0.15188(10) 0.24390(7) 0.0174(2) Uani 1 1 d . . .
C22 C 0.22746(13) -0.10557(10) 0.22436(7) 0.0174(2) Uani 1 1 d . . .
C23 C 0.14397(14) -0.17658(11) 0.21383(7) 0.0212(2) Uani 1 1 d . . .
C24 C 0.20324(15) -0.28999(11) 0.22584(8) 0.0232(3) Uani 1 1 d . . .
H24 H 0.1481 -0.3384 0.2194 0.028 Uiso 1 1 calc R . .
C25 C 0.33880(14) -0.33779(11) 0.24680(7) 0.0211(2) Uani 1 1 d . . .
C26 C 0.41890(14) -0.26632(11) 0.25547(7) 0.0193(2) Uani 1 1 d . . .
H26 H 0.5114 -0.2955 0.2694 0.023 Uiso 1 1 calc R . .
C27 C -0.00171(15) -0.12997(13) 0.18657(9) 0.0294(3) Uani 1 1 d . . .
C28 C 0.39429(17) -0.46475(12) 0.25478(9) 0.0273(3) Uani 1 1 d . . .
C31 C 0.38136(13) 0.17131(10) 0.19712(7) 0.0170(2) Uani 1 1 d . . .
C32 C 0.23742(13) 0.22444(10) 0.20909(7) 0.0182(2) Uani 1 1 d . . .
C33 C 0.16435(15) 0.28581(11) 0.15190(8) 0.0231(3) Uani 1 1 d . . .
C34 C 0.24378(17) 0.28972(13) 0.08302(8) 0.0275(3) Uani 1 1 d . . .
H34 H 0.1969 0.3312 0.0435 0.033 Uiso 1 1 calc R . .
C35 C 0.38682(16) 0.23668(12) 0.06893(7) 0.0256(3) Uani 1 1 d . A .
C36 C 0.45434(15) 0.17703(11) 0.12757(7) 0.0213(2) Uani 1 1 d . . .
H36 H 0.5518 0.1397 0.1199 0.026 Uiso 1 1 calc R . .
C37 C 0.00658(16) 0.34639(13) 0.16372(9) 0.0305(3) Uani 1 1 d . . .
C38 C 0.4704(2) 0.24533(15) -0.00691(8) 0.0363(4) Uani 1 1 d . . .
C17A C 0.10578(14) 0.35882(12) 0.47099(8) 0.0246(3) Uani 1 1 d . . .
H17D H 0.1456 0.4105 0.4405 0.037 Uiso 1 1 calc R . .
H17E H 0.0145 0.3999 0.4964 0.037 Uiso 1 1 calc R . .
H17F H 0.0939 0.3015 0.4387 0.037 Uiso 1 1 calc R . .
C18A C 0.7792(2) 0.2681(2) 0.39812(12) 0.0564(6) Uani 1 1 d . . .
H18D H 0.7066 0.3367 0.3877 0.085 Uiso 1 1 calc R . .
H18E H 0.7891 0.2134 0.3586 0.085 Uiso 1 1 calc R . .
H18F H 0.8685 0.2846 0.3997 0.085 Uiso 1 1 calc R . .
C27A C -0.09867(16) -0.04352(14) 0.24199(11) 0.0359(4) Uani 1 1 d . . .
H27A H -0.1004 -0.0763 0.2922 0.054 Uiso 1 1 calc R . .
H27B H -0.1936 -0.0208 0.2264 0.054 Uiso 1 1 calc R . .
H27C H -0.0639 0.0217 0.2427 0.054 Uiso 1 1 calc R . .
C28A C 0.3943(2) -0.51933(14) 0.17947(10) 0.0409(4) Uani 1 1 d . . .
H28A H 0.4554 -0.4939 0.1412 0.061 Uiso 1 1 calc R . .
H28B H 0.2988 -0.4984 0.1648 0.061 Uiso 1 1 calc R . .
H28C H 0.4289 -0.6005 0.1843 0.061 Uiso 1 1 calc R . .
C37A C -0.02434(18) 0.43151(14) 0.22768(12) 0.0401(4) Uani 1 1 d . . .
H37D H 0.0080 0.3932 0.2736 0.060 Uiso 1 1 calc R . .
H37E H -0.1254 0.4680 0.2357 0.060 Uiso 1 1 calc R . .
H37F H 0.0247 0.4876 0.2144 0.060 Uiso 1 1 calc R . .
C17B C 0.13961(14) 0.22790(13) 0.58144(8) 0.0248(3) Uani 1 1 d . . .
H17A H 0.1298 0.1664 0.5522 0.037 Uiso 1 1 calc R . .
H17B H 0.0471 0.2715 0.6040 0.037 Uiso 1 1 calc R . .
H17C H 0.2002 0.1978 0.6210 0.037 Uiso 1 1 calc R . .
C18B C 0.7225(2) 0.3052(3) 0.53365(16) 0.0872(11) Uani 1 1 d . . .
H18G H 0.6964 0.2753 0.5823 0.131 Uiso 1 1 calc R . .
H18H H 0.6495 0.3734 0.5230 0.131 Uiso 1 1 calc R . .
H18I H 0.8116 0.3221 0.5348 0.131 Uiso 1 1 calc R . .
C27B C 0.0138(2) -0.07507(18) 0.10940(10) 0.0422(4) Uani 1 1 d . . .
H27D H -0.0789 -0.0439 0.0918 0.063 Uiso 1 1 calc R . .
H27E H 0.0728 -0.1311 0.0736 0.063 Uiso 1 1 calc R . .
H27F H 0.0573 -0.0153 0.1137 0.063 Uiso 1 1 calc R . .
C28B C 0.2989(2) -0.50747(14) 0.31398(10) 0.0401(4) Uani 1 1 d . . .
H28D H 0.3325 -0.5890 0.3164 0.060 Uiso 1 1 calc R . .
H28E H 0.2027 -0.4845 0.3002 0.060 Uiso 1 1 calc R . .
H28F H 0.3008 -0.4761 0.3630 0.060 Uiso 1 1 calc R . .
C37B C -0.07604(17) 0.26140(15) 0.18218(11) 0.0372(4) Uani 1 1 d . . .
H37A H -0.0507 0.2241 0.2296 0.056 Uiso 1 1 calc R . .
H37B H -0.0534 0.2059 0.1420 0.056 Uiso 1 1 calc R . .
H37C H -0.1767 0.3001 0.1867 0.056 Uiso 1 1 calc R . .
C17C C 0.22220(16) 0.39591(14) 0.57834(10) 0.0322(3) Uani 1 1 d . . .
H17G H 0.2834 0.3627 0.6171 0.048 Uiso 1 1 calc R . .
H17H H 0.1302 0.4386 0.6020 0.048 Uiso 1 1 calc R . .
H17I H 0.2639 0.4456 0.5469 0.048 Uiso 1 1 calc R . .
C18C C 0.8596(2) 0.11799(19) 0.48717(17) 0.0627(7) Uani 1 1 d . . .
H18A H 0.9455 0.1400 0.4875 0.094 Uiso 1 1 calc R . .
H18B H 0.8721 0.0636 0.4471 0.094 Uiso 1 1 calc R . .
H18C H 0.8393 0.0845 0.5355 0.094 Uiso 1 1 calc R . .
C27C C -0.07278(19) -0.22210(17) 0.17921(14) 0.0490(5) Uani 1 1 d . . .
H27G H -0.0846 -0.2567 0.2282 0.073 Uiso 1 1 calc R . .
H27H H -0.0143 -0.2787 0.1437 0.073 Uiso 1 1 calc R . .
H27I H -0.1647 -0.1895 0.1610 0.073 Uiso 1 1 calc R . .
C28C C 0.5425(2) -0.50126(14) 0.27730(15) 0.0514(5) Uani 1 1 d . . .
H28G H 0.6051 -0.4772 0.2391 0.077 Uiso 1 1 calc R . .
H28H H 0.5739 -0.5826 0.2818 0.077 Uiso 1 1 calc R . .
H28I H 0.5441 -0.4676 0.3255 0.077 Uiso 1 1 calc R . .
C37C C -0.0473(2) 0.4101(2) 0.09326(13) 0.0547(6) Uani 1 1 d . . .
H37G H -0.1476 0.4484 0.1033 0.082 Uiso 1 1 calc R . .
H37H H -0.0321 0.3575 0.0518 0.082 Uiso 1 1 calc R . .
H37I H 0.0036 0.4649 0.0798 0.082 Uiso 1 1 calc R . .
C38D C 0.5864(3) 0.3043(2) 0.00499(13) 0.0458(7) Uani 0.791(4) 1 d P A 1
H38A H 0.6487 0.2610 0.0406 0.069 Uiso 0.791(4) 1 calc PR A 1
H38B H 0.5412 0.3796 0.0248 0.069 Uiso 0.791(4) 1 calc PR A 1
H38C H 0.6412 0.3087 -0.0430 0.069 Uiso 0.791(4) 1 calc PR A 1
C38C C 0.5544(3) 0.1283(2) -0.03610(13) 0.0516(8) Uani 0.791(4) 1 d P A 1
H38D H 0.6127 0.1351 -0.0824 0.077 Uiso 0.791(4) 1 calc PR A 1
H38E H 0.4895 0.0866 -0.0462 0.077 Uiso 0.791(4) 1 calc PR A 1
H38F H 0.6143 0.0888 0.0017 0.077 Uiso 0.791(4) 1 calc PR A 1
C38A C 0.3845(3) 0.3114(3) -0.06472(14) 0.0588(9) Uani 0.791(4) 1 d P A 1
H38G H 0.4451 0.3135 -0.1110 0.088 Uiso 0.791(4) 1 calc PR A 1
H38H H 0.3395 0.3876 -0.0464 0.088 Uiso 0.791(4) 1 calc PR A 1
H38I H 0.3125 0.2766 -0.0746 0.088 Uiso 0.791(4) 1 calc PR A 1
C38B C 0.3614(10) 0.2194(11) -0.0682(4) 0.049(3) Uani 0.209(4) 1 d P A 2
H38J H 0.3985 0.2297 -0.1198 0.073 Uiso 0.209(4) 1 calc PR A 2
H38K H 0.2673 0.2712 -0.0579 0.073 Uiso 0.209(4) 1 calc PR A 2
H38L H 0.3569 0.1426 -0.0616 0.073 Uiso 0.209(4) 1 calc PR A 2
C38F C 0.452(2) 0.3643(10) -0.0200(6) 0.088(7) Uani 0.209(4) 1 d P A 2
H38M H 0.5028 0.3919 0.0150 0.131 Uiso 0.209(4) 1 calc PR A 2
H38N H 0.3522 0.4052 -0.0123 0.131 Uiso 0.209(4) 1 calc PR A 2
H38O H 0.4889 0.3756 -0.0715 0.131 Uiso 0.209(4) 1 calc PR A 2
C38E C 0.5856(12) 0.1750(11) -0.0201(7) 0.052(3) Uiso 0.209(4) 1 d P A 2
H38P H 0.6254 0.1857 -0.0711 0.078 Uiso 0.209(4) 1 calc PR A 2
H38Q H 0.5738 0.1002 -0.0155 0.078 Uiso 0.209(4) 1 calc PR A 2
H38R H 0.6488 0.1835 0.0157 0.078 Uiso 0.209(4) 1 calc PR A 2

loop_
_atom_site_aniso_label
_atom_site_aniso_U_11
_atom_site_aniso_U_22
_atom_site_aniso_U_33
_atom_site_aniso_U_23
_atom_site_aniso_U_13
_atom_site_aniso_U_12
Sb1 0.01419(5) 0.01654(5) 0.01627(5) -0.00097(3) 0.00016(3) -0.00597(3)
O1 0.0145(4) 0.0201(4) 0.0172(4) -0.0023(3) -0.0005(3) -0.0071(3)
O2 0.0219(4) 0.0159(4) 0.0187(4) -0.0011(3) -0.0030(3) -0.0051(3)
O3 0.0195(4) 0.0160(4) 0.0194(4) 0.0000(3) 0.0018(3) -0.0029(3)
N1 0.0155(4) 0.0127(4) 0.0159(4) -0.0016(4) 0.0002(3) -0.0047(4)
C1 0.0168(5) 0.0147(5) 0.0187(5) -0.0001(4) -0.0024(4) -0.0018(4)
C2 0.0176(5) 0.0165(5) 0.0203(6) -0.0057(4) 0.0025(4) -0.0056(4)
C3 0.0166(5) 0.0154(5) 0.0181(5) 0.0004(4) -0.0009(4) -0.0067(4)
C11 0.0156(5) 0.0157(5) 0.0153(5) 0.0008(4) -0.0018(4) -0.0028(4)
C12 0.0148(5) 0.0164(5) 0.0145(5) 0.0021(4) -0.0016(4) -0.0050(4)
C13 0.0149(5) 0.0174(5) 0.0160(5) -0.0002(4) -0.0015(4) -0.0039(4)
C14 0.0178(5) 0.0197(6) 0.0179(5) -0.0015(4) -0.0021(4) -0.0061(5)
C15 0.0149(5) 0.0245(6) 0.0161(5) 0.0017(4) -0.0024(4) -0.0075(5)
C16 0.0134(5) 0.0218(6) 0.0176(5) 0.0006(4) -0.0019(4) -0.0023(4)
C17 0.0152(5) 0.0209(6) 0.0208(6) -0.0056(5) -0.0004(4) -0.0040(4)
C18 0.0160(5) 0.0294(7) 0.0222(6) 0.0004(5) -0.0036(4) -0.0102(5)
C21 0.0189(5) 0.0164(5) 0.0174(5) -0.0035(4) 0.0001(4) -0.0064(4)
C22 0.0200(6) 0.0170(5) 0.0156(5) -0.0028(4) -0.0001(4) -0.0063(4)
C23 0.0202(6) 0.0230(6) 0.0221(6) -0.0039(5) -0.0015(5) -0.0089(5)
C24 0.0255(6) 0.0211(6) 0.0261(6) -0.0049(5) 0.0001(5) -0.0118(5)
C25 0.0274(6) 0.0162(6) 0.0204(6) -0.0028(5) 0.0002(5) -0.0079(5)
C26 0.0209(6) 0.0170(6) 0.0197(6) -0.0030(4) -0.0012(4) -0.0050(5)
C27 0.0207(6) 0.0299(7) 0.0396(8) -0.0055(6) -0.0072(6) -0.0086(6)
C28 0.0367(8) 0.0160(6) 0.0299(7) -0.0013(5) -0.0019(6) -0.0092(5)
C31 0.0202(6) 0.0142(5) 0.0171(5) 0.0001(4) -0.0010(4) -0.0062(4)
C32 0.0212(6) 0.0153(5) 0.0184(5) 0.0007(4) -0.0011(4) -0.0060(4)
C33 0.0254(6) 0.0199(6) 0.0244(6) 0.0038(5) -0.0061(5) -0.0061(5)
C34 0.0369(8) 0.0266(7) 0.0206(6) 0.0063(5) -0.0085(5) -0.0104(6)
C35 0.0368(8) 0.0243(7) 0.0167(6) 0.0005(5) -0.0002(5) -0.0117(6)
C36 0.0254(6) 0.0191(6) 0.0193(6) -0.0012(5) 0.0023(5) -0.0076(5)
C37 0.0253(7) 0.0272(7) 0.0368(8) 0.0088(6) -0.0102(6) -0.0030(6)
C38 0.0558(10) 0.0344(8) 0.0184(6) 0.0022(6) 0.0046(6) -0.0157(8)
C17A 0.0200(6) 0.0202(6) 0.0304(7) -0.0010(5) -0.0036(5) -0.0002(5)
C18A 0.0526(12) 0.0873(17) 0.0499(11) 0.0319(11) -0.0204(9) -0.0505(12)
C27A 0.0198(7) 0.0336(8) 0.0528(10) -0.0047(7) 0.0024(6) -0.0072(6)
C28A 0.0681(12) 0.0205(7) 0.0330(8) -0.0073(6) 0.0041(8) -0.0137(8)
C37A 0.0280(8) 0.0254(8) 0.0611(11) -0.0016(7) -0.0052(7) 0.0019(6)
C17B 0.0183(6) 0.0322(7) 0.0218(6) 0.0000(5) 0.0023(5) -0.0054(5)
C18B 0.0362(10) 0.150(3) 0.0911(19) -0.087(2) 0.0223(11) -0.0530(15)
C27B 0.0369(9) 0.0536(11) 0.0358(9) -0.0015(8) -0.0173(7) -0.0077(8)
C28B 0.0631(12) 0.0270(8) 0.0332(8) 0.0031(6) 0.0014(8) -0.0205(8)
C37B 0.0249(7) 0.0371(9) 0.0507(10) 0.0033(7) -0.0103(7) -0.0087(6)
C17C 0.0222(7) 0.0338(8) 0.0395(8) -0.0195(7) -0.0004(6) -0.0052(6)
C18C 0.0284(9) 0.0507(12) 0.118(2) 0.0330(13) -0.0322(11) -0.0193(9)
C27C 0.0305(8) 0.0422(10) 0.0817(15) -0.0124(10) -0.0180(9) -0.0166(8)
C28C 0.0464(11) 0.0186(7) 0.0888(16) 0.0044(9) -0.0238(11) -0.0035(7)
C37C 0.0387(10) 0.0620(13) 0.0560(12) 0.0283(10) -0.0193(9) -0.0007(9)
C38D 0.0566(16) 0.0558(16) 0.0311(11) 0.0010(10) 0.0131(10) -0.0322(13)
C38C 0.087(2) 0.0359(12) 0.0268(11) -0.0097(9) 0.0259(12) -0.0203(13)
C38A 0.0611(17) 0.089(2) 0.0247(11) 0.0203(13) -0.0010(10) -0.0229(16)
C38B 0.046(5) 0.084(8) 0.013(3) -0.013(4) 0.001(3) -0.013(5)
C38F 0.176(18) 0.058(7) 0.038(6) -0.011(5) 0.056(8) -0.072(10)

loop_
_atom_type_symbol
_atom_type_description
_atom_type_scat_dispersion_real
_atom_type_scat_dispersion_imag
_atom_type_scat_source
C C 0.0033 0.0016 'International Tables Vol C Tables 4.2.6.8 and 6.1.1.4'
H H 0.0000 0.0000 'International Tables Vol C Tables 4.2.6.8 and 6.1.1.4'
N N 0.0061 0.0033 'International Tables Vol C Tables 4.2.6.8 and 6.1.1.4'
O O 0.0106 0.0060 'International Tables Vol C Tables 4.2.6.8 and 6.1.1.4'
Sb Sb -0.5866 1.5461 'International Tables Vol C Tables 4.2.6.8 and 6.1.1.4'

loop_
_geom_angle_atom_site_label_1
_geom_angle_atom_site_label_2
_geom_angle_atom_site_label_3
_geom_angle
O3 Sb1 O1 92.10(4)
O3 Sb1 O2 88.54(4)
O1 Sb1 O2 165.77(3)
O3 Sb1 N1 89.10(4)
O1 Sb1 N1 83.66(3)
O2 Sb1 N1 82.13(4)
C12 O1 Sb1 131.76(7)
C22 O2 Sb1 104.85(7)
C32 O3 Sb1 120.31(8)
C2 N1 C3 109.17(9)
C2 N1 C1 109.46(9)
C3 N1 C1 109.58(9)
C2 N1 Sb1 110.54(7)
C3 N1 Sb1 109.45(7)
C1 N1 Sb1 108.62(7)
C11 C1 N1 112.18(10)
C11 C1 H1A 109.2
N1 C1 H1A 109.2
C11 C1 H1B 109.2
N1 C1 H1B 109.2
H1A C1 H1B 107.9
C21 C2 N1 115.30(10)
C21 C2 H2A 108.4
N1 C2 H2A 108.4
C21 C2 H2B 108.4
N1 C2 H2B 108.4
H2A C2 H2B 107.5
C31 C3 N1 114.40(10)
C31 C3 H3A 108.7
N1 C3 H3A 108.7
C31 C3 H3B 108.7
N1 C3 H3B 108.7
H3A C3 H3B 107.6
C16 C11 C12 120.82(11)
C16 C11 C1 120.50(11)
C12 C11 C1 118.52(11)
O1 C12 C11 117.87(11)
O1 C12 C13 122.40(10)
C11 C12 C13 119.73(11)
C14 C13 C12 117.16(11)
C14 C13 C17 121.67(11)
C12 C13 C17 121.16(11)
C13 C14 C15 123.83(12)
C13 C14 H14 118.1
C15 C14 H14 118.1
C16 C15 C14 117.07(11)
C16 C15 C18 120.57(11)
C14 C15 C18 122.24(12)
C15 C16 C11 121.19(11)
C15 C16 H16 119.4
C11 C16 H16 119.4
C13 C17 C17C 112.59(11)
C13 C17 C17A 110.08(10)
C17C C17 C17A 107.76(12)
C13 C17 C17B 108.81(11)
C17C C17 C17B 107.41(12)
C17A C17 C17B 110.14(11)
C18B C18 C18C 109.23(19)
C18B C18 C18A 108.9(2)
C18C C18 C18A 105.85(17)
C18B C18 C15 113.06(12)
C18C C18 C15 111.03(13)
C18A C18 C15 108.47(12)
C26 C21 C22 121.41(11)
C26 C21 C2 122.23(11)
C22 C21 C2 115.48(11)
O2 C22 C21 116.95(11)
O2 C22 C23 123.57(11)
C21 C22 C23 119.48(12)
C24 C23 C22 116.87(12)
C24 C23 C27 122.17(12)
C22 C23 C27 120.89(12)
C23 C24 C25 124.56(12)
C23 C24 H24 117.7
C25 C24 H24 117.7
C26 C25 C24 117.22(12)
C26 C25 C28 123.25(13)
C24 C25 C28 119.44(12)
C25 C26 C21 120.42(12)
C25 C26 H26 119.8
C21 C26 H26 119.8
C23 C27 C27A 110.77(13)
C23 C27 C27C 111.76(13)
C27A C27 C27C 107.04(14)
C23 C27 C27B 108.79(13)
C27A C27 C27B 109.60(14)
C27C C27 C27B 108.84(15)
C28C C28 C25 112.06(12)
C28C C28 C28A 108.42(15)
C25 C28 C28A 109.06(12)
C28C C28 C28B 108.56(15)
C25 C28 C28B 110.40(13)
C28A C28 C28B 108.24(13)
C36 C31 C32 120.29(12)
C36 C31 C3 120.54(11)
C32 C31 C3 118.94(11)
O3 C32 C31 117.57(11)
O3 C32 C33 121.40(11)
C31 C32 C33 120.99(12)
C32 C33 C34 116.22(13)
C32 C33 C37 122.17(12)
C34 C33 C37 121.60(13)
C35 C34 C33 124.26(13)
C35 C34 H34 117.9
C33 C34 H34 117.9
C36 C35 C34 117.22(12)
C36 C35 C38 120.23(14)
C34 C35 C38 122.52(13)
C31 C36 C35 121.00(13)
C31 C36 H36 119.5
C35 C36 H36 119.5
C37A C37 C37C 107.54(15)
C37A C37 C33 110.19(13)
C37C C37 C33 111.96(14)
C37A C37 C37B 109.86(14)
C37C C37 C37B 107.31(15)
C33 C37 C37B 109.91(12)
C38F C38 C38A 56.5(7)
C38F C38 C38E 121.7(9)
C38A C38 C38E 125.2(6)
C38F C38 C35 106.2(4)
C38A C38 C35 114.43(17)
C38E C38 C35 117.0(5)
C38F C38 C38C 143.1(5)
C38A C38 C38C 111.3(2)
C38E C38 C38C 31.7(6)
C35 C38 C38C 110.21(14)
C38F C38 C38D 56.6(8)
C38A C38 C38D 106.8(2)
C38E C38 C38D 72.9(6)
C35 C38 C38D 109.15(14)
C38C C38 C38D 104.3(2)
C38F C38 C38B 101.0(9)
C38A C38 C38B 44.7(4)
C38E C38 C38B 106.8(7)
C35 C38 C38B 100.9(3)
C38C C38 C38B 78.3(4)
C38D C38 C38B 146.3(4)
C17 C17A H17D 109.5
C17 C17A H17E 109.5
H17D C17A H17E 109.5
C17 C17A H17F 109.5
H17D C17A H17F 109.5
H17E C17A H17F 109.5
C18 C18A H18D 109.5
C18 C18A H18E 109.5
H18D C18A H18E 109.5
C18 C18A H18F 109.5
H18D C18A H18F 109.5
H18E C18A H18F 109.5
C27 C27A H27A 109.5
C27 C27A H27B 109.5
H27A C27A H27B 109.5
C27 C27A H27C 109.5
H27A C27A H27C 109.5
H27B C27A H27C 109.5
C28 C28A H28A 109.5
C28 C28A H28B 109.5
H28A C28A H28B 109.5
C28 C28A H28C 109.5
H28A C28A H28C 109.5
H28B C28A H28C 109.5
C37 C37A H37D 109.5
C37 C37A H37E 109.5
H37D C37A H37E 109.5
C37 C37A H37F 109.5
H37D C37A H37F 109.5
H37E C37A H37F 109.5
C17 C17B H17A 109.5
C17 C17B H17B 109.5
H17A C17B H17B 109.5
C17 C17B H17C 109.5
H17A C17B H17C 109.5
H17B C17B H17C 109.5
C18 C18B H18G 109.5
C18 C18B H18H 109.5
H18G C18B H18H 109.5
C18 C18B H18I 109.5
H18G C18B H18I 109.5
H18H C18B H18I 109.5
C27 C27B H27D 109.5
C27 C27B H27E 109.5
H27D C27B H27E 109.5
C27 C27B H27F 109.5
H27D C27B H27F 109.5
H27E C27B H27F 109.5
C28 C28B H28D 109.5
C28 C28B H28E 109.5
H28D C28B H28E 109.5
C28 C28B H28F 109.5
H28D C28B H28F 109.5
H28E C28B H28F 109.5
C37 C37B H37A 109.5
C37 C37B H37B 109.5
H37A C37B H37B 109.5
C37 C37B H37C 109.5
H37A C37B H37C 109.5
H37B C37B H37C 109.5
C17 C17C H17G 109.5
C17 C17C H17H 109.5
H17G C17C H17H 109.5
C17 C17C H17I 109.5
H17G C17C H17I 109.5
H17H C17C H17I 109.5
C18 C18C H18A 109.5
C18 C18C H18B 109.5
H18A C18C H18B 109.5
C18 C18C H18C 109.5
H18A C18C H18C 109.5
H18B C18C H18C 109.5
C27 C27C H27G 109.5
C27 C27C H27H 109.5
H27G C27C H27H 109.5
C27 C27C H27I 109.5
H27G C27C H27I 109.5
H27H C27C H27I 109.5
C28 C28C H28G 109.5
C28 C28C H28H 109.5
H28G C28C H28H 109.5
C28 C28C H28I 109.5
H28G C28C H28I 109.5
H28H C28C H28I 109.5
C37 C37C H37G 109.5
C37 C37C H37H 109.5
H37G C37C H37H 109.5
C37 C37C H37I 109.5
H37G C37C H37I 109.5
H37H C37C H37I 109.5
C38 C38D H38A 109.5
C38 C38D H38B 109.5
C38 C38D H38C 109.5
C38 C38C H38D 109.5
C38 C38C H38E 109.5
C38 C38C H38F 109.5
C38 C38A H38G 109.5
C38 C38A H38H 109.5
C38 C38A H38I 109.5
C38 C38B H38J 109.5
C38 C38B H38K 109.5
H38J C38B H38K 109.5
C38 C38B H38L 109.5
H38J C38B H38L 109.5
H38K C38B H38L 109.5
C38 C38F H38M 109.5
C38 C38F H38N 109.5
H38M C38F H38N 109.5
C38 C38F H38O 109.5
H38M C38F H38O 109.5
H38N C38F H38O 109.5
C38 C38E H38P 109.5
C38 C38E H38Q 109.5
H38P C38E H38Q 109.5
C38 C38E H38R 109.5
H38P C38E H38R 109.5
H38Q C38E H38R 109.5

loop_
_geom_bond_atom_site_label_1
_geom_bond_atom_site_label_2
_geom_bond_distance
Sb1 O3 1.9775(9)
Sb1 O1 2.0961(9)
Sb1 O2 2.1422(9)
Sb1 N1 2.2330(10)
O1 C12 1.3552(14)
O2 C22 1.3523(15)
O3 C32 1.3822(15)
N1 C2 1.5112(15)
N1 C3 1.5128(15)
N1 C1 1.5178(16)
C1 C11 1.4966(17)
C1 H1A 0.9900
C1 H1B 0.9900
C2 C21 1.5041(17)
C2 H2A 0.9900
C2 H2B 0.9900
C3 C31 1.4983(17)
C3 H3A 0.9900
C3 H3B 0.9900
C11 C16 1.3891(17)
C11 C12 1.4015(16)
C12 C13 1.4093(17)
C13 C14 1.4006(17)
C13 C17 1.5342(17)
C14 C15 1.4012(17)
C14 H14 0.9500
C15 C16 1.3875(18)
C15 C18 1.5332(17)
C16 H16 0.9500
C17 C17C 1.5343(19)
C17 C17A 1.5381(19)
C17 C17B 1.5386(19)
C18 C18B 1.500(2)
C18 C18C 1.528(2)
C18 C18A 1.531(2)
C21 C26 1.3967(18)
C21 C22 1.4044(18)
C22 C23 1.4182(17)
C23 C24 1.3925(19)
C23 C27 1.5348(19)
C24 C25 1.404(2)
C24 H24 0.9500
C25 C26 1.3893(18)
C25 C28 1.5338(19)
C26 H26 0.9500
C27 C27A 1.535(2)
C27 C27C 1.540(2)
C27 C27B 1.541(3)
C28 C28C 1.518(2)
C28 C28A 1.535(2)
C28 C28B 1.542(2)
C31 C36 1.3888(17)
C31 C32 1.3985(17)
C32 C33 1.4032(18)
C33 C34 1.405(2)
C33 C37 1.537(2)
C34 C35 1.393(2)
C34 H34 0.9500
C35 C36 1.3918(19)
C35 C38 1.539(2)
C36 H36 0.9500
C37 C37A 1.537(3)
C37 C37C 1.538(2)
C37 C37B 1.539(2)
C38 C38F 1.464(11)
C38 C38A 1.494(3)
C38 C38E 1.236(12)
C38 C38C 1.539(3)
C38 C38D 1.585(3)
C38 C38B 1.734(9)
C17A H17D 0.9800
C17A H17E 0.9800
C17A H17F 0.9800
C18A H18D 0.9800
C18A H18E 0.9800
C18A H18F 0.9800
C27A H27A 0.9800
C27A H27B 0.9800
C27A H27C 0.9800
C28A H28A 0.9800
C28A H28B 0.9800
C28A H28C 0.9800
C37A H37D 0.9800
C37A H37E 0.9800
C37A H37F 0.9800
C17B H17A 0.9800
C17B H17B 0.9800
C17B H17C 0.9800
C18B H18G 0.9800
C18B H18H 0.9800
C18B H18I 0.9800
C27B H27D 0.9800
C27B H27E 0.9800
C27B H27F 0.9800
C28B H28D 0.9800
C28B H28E 0.9800
C28B H28F 0.9800
C37B H37A 0.9800
C37B H37B 0.9800
C37B H37C 0.9800
C17C H17G 0.9800
C17C H17H 0.9800
C17C H17I 0.9800
C18C H18A 0.9800
C18C H18B 0.9800
C18C H18C 0.9800
C27C H27G 0.9800
C27C H27H 0.9800
C27C H27I 0.9800
C28C H28G 0.9800
C28C H28H 0.9800
C28C H28I 0.9800
C37C H37G 0.9800
C37C H37H 0.9800
C37C H37I 0.9800
C38D H38A 0.9800
C38D H38B 0.9800
C38D H38C 0.9800
C38C H38D 0.9800
C38C H38E 0.9800
C38C H38F 0.9800
C38A H38G 0.9800
C38A H38H 0.9800
C38A H38I 0.9800
C38B H38J 0.9800
C38B H38K 0.9800
C38B H38L 0.9800
C38F H38M 0.9800
C38F H38N 0.9800
C38F H38O 0.9800
C38E H38P 0.9800
C38E H38Q 0.9800
C38E H38R 0.9800
